data_2225260
loop_
_publ_author_name
'Affan, Md. Abu'
'Chee, Dayang N. A.'
'Ahmad, Fasihuddin B.'
'Tiekink, Edward R. T.'

_publ_section_title
;
 1,5-Bis[(<i>E</i>)-1-(2-hydroxyphenyl)ethylidene]thiocarbonohydrazide
 monohydrate
;
_journal_coeditor_code HB5327
_journal_issue 3
_journal_name_full 'Acta Crystallographica Section E'
_journal_page_first o555
_journal_paper_doi 10.1107/S1600536810004241
_journal_volume 66
_journal_year 2010
_chemical_formula_iupac 'C17 H18 N4 O2 S , H2 O'
_chemical_formula_moiety 'C17 H18 N4 O2 S , H2 O'
_chemical_formula_sum 'C17 H20 N4 O3 S'
_chemical_formula_weight 360.43
_chemical_name_systematic
;
1,5-Bis[(<i>E</i>)-1-(2-hydroxyphenyl)ethylidene]thiocarbonohydrazide
monohydrate
;
_space_group_IT_number 14
_symmetry_cell_setting monoclinic
_symmetry_space_group_name_Hall '-P 2yn'
_symmetry_space_group_name_H-M 'P 1 21/n 1'
_atom_sites_solution_hydrogens geom
_atom_sites_solution_primary direct
_atom_sites_solution_secondary difmap
_audit_creation_method SHELXL97
_cell_angle_alpha 90
_cell_angle_beta 115.9220(10)
_cell_angle_gamma 90
_cell_formula_units_Z 4
_cell_length_a 15.8654(3)
_cell_length_b 7.39380(10)
_cell_length_c 16.3697(3)
_cell_measurement_reflns_used 4324
_cell_measurement_temperature 100(2)
_cell_measurement_theta_max 27.4
_cell_measurement_theta_min 2.9
_cell_volume 1727.06(5)
_computing_cell_refinement 'SAINT (Bruker, 2007)'
_computing_data_collection 'APEX2 (Bruker, 2007)'
_computing_data_reduction 'SAINT (Bruker, 2007)'
_computing_molecular_graphics 'ORTEP-3 (Farrugia, 1997) and DIAMOND (Brandenburg, 2006)'
_computing_publication_material 'SHELXL97 (Sheldrick, 2008)'
_computing_structure_refinement 'SHELXL97 (Sheldrick, 2008)'
_computing_structure_solution 'SHELXS86 (Sheldrick, 2008)'
_diffrn_ambient_temperature 100(2)
_diffrn_measured_fraction_theta_full 0.997
_diffrn_measured_fraction_theta_max 0.997
_diffrn_measurement_device_type 'Bruker SMART APEXII CCD'
_diffrn_measurement_method '\f and \w scans'
_diffrn_radiation_monochromator graphite
_diffrn_radiation_source 'sealed tube'
_diffrn_radiation_type MoK\a
_diffrn_radiation_wavelength 0.71073
_diffrn_reflns_av_R_equivalents 0.033
_diffrn_reflns_av_sigmaI/netI 0.032
_diffrn_reflns_limit_h_max 20
_diffrn_reflns_limit_h_min -20
_diffrn_reflns_limit_k_max 8
_diffrn_reflns_limit_k_min -9
_diffrn_reflns_limit_l_max 21
_diffrn_reflns_limit_l_min -21
_diffrn_reflns_number 15464
_diffrn_reflns_theta_full 27.5
_diffrn_reflns_theta_max 27.5
_diffrn_reflns_theta_min 1.5
_diffrn_standards_decay_% <1
_diffrn_standards_number 0
_exptl_absorpt_coefficient_mu 0.212
_exptl_absorpt_correction_T_max 1
_exptl_absorpt_correction_T_min 0.905
_exptl_absorpt_correction_type multi-scan
_exptl_absorpt_process_details '(SADABS; Sheldrick, 1996)'
_exptl_crystal_colour colourless
_exptl_crystal_density_diffrn 1.386
_exptl_crystal_density_method 'not measured'
_exptl_crystal_description prism
_exptl_crystal_F_000 760
_exptl_crystal_size_max 0.44
_exptl_crystal_size_mid 0.13
_exptl_crystal_size_min 0.07
_refine_diff_density_max 0.35
_refine_diff_density_min -0.27
_refine_ls_extinction_method none
_refine_ls_goodness_of_fit_ref 1.03
_refine_ls_hydrogen_treatment mixed
_refine_ls_matrix_type full
_refine_ls_number_parameters 246
_refine_ls_number_reflns 3968
_refine_ls_number_restraints 7
_refine_ls_restrained_S_all 1.03
_refine_ls_R_factor_all 0.055
_refine_ls_R_factor_gt 0.038
_refine_ls_shift/su_max 0.001
_refine_ls_shift/su_mean 0.000
_refine_ls_structure_factor_coef Fsqd
_refine_ls_weighting_details 'calc w=1/[\s^2^(Fo^2^)+(0.0487P)^2^+0.7503P] where P=(Fo^2^+2Fc^2^)/3'
_refine_ls_weighting_scheme calc
_refine_ls_wR_factor_gt 0.092
_refine_ls_wR_factor_ref 0.102
_reflns_number_gt 3136
_reflns_number_total 3968
_reflns_threshold_expression I>2\s(I)
_cod_data_source_file hb5327.cif
_cod_data_source_block I
_cod_original_sg_symbol_H-M 'P 21/n'
_cod_original_formula_sum 'C17 H20 N4 O3 S1'
_cod_database_code 2225260
_cod_database_fobs_code 2225260

loop_
_symmetry_equiv_pos_as_xyz
'x, y, z'
'-x+1/2, y+1/2, -z+1/2'
'-x, -y, -z'
'x-1/2, -y-1/2, z-1/2'

loop_
_atom_site_type_symbol
_atom_site_label
_atom_site_fract_x
_atom_site_fract_y
_atom_site_fract_z
_atom_site_U_iso_or_equiv
_atom_site_adp_type
_atom_site_calc_flag
_atom_site_refinement_flags
_atom_site_occupancy
_atom_site_disorder_assembly
_atom_site_disorder_group
S S1 0.65089(3) 0.17338(6) 0.56929(3) 0.02002(12) Uani d . 1 . .
O O1 0.65341(7) 0.31213(16) 0.77557(8) 0.0213(3) Uani d D 1 . .
H H1O 0.6224(14) 0.300(3) 0.7201(15) 0.032 Uiso d D 1 . .
O O2 0.70052(8) -0.01110(17) 0.38996(7) 0.0225(3) Uani d D 1 . .
H H2O 0.6629(14) 0.041(3) 0.4040(14) 0.034 Uiso d D 1 . .
O O3 0.82009(8) 0.13214(18) 0.86971(9) 0.0240(3) Uani d D 1 . .
H H3O 0.7673(15) 0.180(3) 0.8392(15) 0.036 Uiso d D 1 . .
H H4O 0.8143(14) 0.022(3) 0.8646(15) 0.036 Uiso d D 1 . .
N N1 0.47863(9) 0.29267(19) 0.53363(9) 0.0179(3) Uani d D 1 . .
H H1N 0.4205(13) 0.313(2) 0.4972(12) 0.022 Uiso d D 1 . .
N N2 0.51214(9) 0.33207(18) 0.62387(8) 0.0166(3) Uani d . 1 . .
N N3 0.49527(9) 0.19563(19) 0.41174(9) 0.0179(3) Uani d D 1 . .
H H3N 0.4365(13) 0.229(3) 0.3827(13) 0.021 Uiso d D 1 . .
N N4 0.54462(9) 0.12100(18) 0.36967(9) 0.0172(3) Uani d . 1 . .
C C1 0.53819(10) 0.2217(2) 0.50290(11) 0.0170(3) Uani d . 1 . .
C C2 0.45776(10) 0.4008(2) 0.65560(10) 0.0158(3) Uani d . 1 . .
C C3 0.35589(10) 0.4419(2) 0.59818(11) 0.0203(3) Uani d . 1 . .
H H3A 0.3499 0.5603 0.5693 0.030 Uiso calc R 1 . .
H H3B 0.3227 0.4433 0.6365 0.030 Uiso calc R 1 . .
H H3C 0.3287 0.3488 0.5513 0.030 Uiso calc R 1 . .
C C4 0.50342(10) 0.4407(2) 0.75353(10) 0.0163(3) Uani d . 1 . .
C C5 0.59838(11) 0.3942(2) 0.80910(11) 0.0175(3) Uani d . 1 . .
C C6 0.63916(11) 0.4332(2) 0.90125(11) 0.0206(3) Uani d . 1 . .
H H6 0.7024 0.3997 0.9379 0.025 Uiso calc R 1 . .
C C7 0.58878(11) 0.5202(2) 0.94020(11) 0.0225(4) Uani d . 1 . .
H H7 0.6175 0.5468 1.0033 0.027 Uiso calc R 1 . .
C C8 0.49609(11) 0.5689(2) 0.88708(11) 0.0223(4) Uani d . 1 . .
H H8 0.4613 0.6295 0.9136 0.027 Uiso calc R 1 . .
C C9 0.45484(11) 0.5287(2) 0.79543(11) 0.0191(3) Uani d . 1 . .
H H9 0.3913 0.5619 0.7598 0.023 Uiso calc R 1 . .
C C10 0.50214(11) 0.0843(2) 0.28371(10) 0.0172(3) Uani d . 1 . .
C C11 0.39945(11) 0.1186(2) 0.22693(11) 0.0235(4) Uani d . 1 . .
H H11A 0.3647 0.0869 0.2618 0.035 Uiso calc R 1 . .
H H11B 0.3771 0.0445 0.1718 0.035 Uiso calc R 1 . .
H H11C 0.3896 0.2468 0.2101 0.035 Uiso calc R 1 . .
C C12 0.56124(11) 0.0036(2) 0.24484(10) 0.0178(3) Uani d . 1 . .
C C13 0.65610(11) -0.0429(2) 0.29941(11) 0.0187(3) Uani d . 1 . .
C C14 0.70852(11) -0.1286(2) 0.26121(11) 0.0227(4) Uani d . 1 . .
H H14 0.7713 -0.1634 0.2990 0.027 Uiso calc R 1 . .
C C15 0.67062(12) -0.1635(2) 0.16938(12) 0.0242(4) Uani d . 1 . .
H H15 0.7073 -0.2212 0.1440 0.029 Uiso calc R 1 . .
C C16 0.57851(12) -0.1140(2) 0.11390(11) 0.0247(4) Uani d . 1 . .
H H16 0.5523 -0.1360 0.0504 0.030 Uiso calc R 1 . .
C C17 0.52543(12) -0.0331(2) 0.15140(11) 0.0217(4) Uani d . 1 . .
H H17 0.4624 -0.0010 0.1128 0.026 Uiso calc R 1 . .

loop_
_atom_site_aniso_label
_atom_site_aniso_U_11
_atom_site_aniso_U_22
_atom_site_aniso_U_33
_atom_site_aniso_U_12
_atom_site_aniso_U_13
_atom_site_aniso_U_23
S1 0.01439(18) 0.0259(2) 0.01724(19) 0.00368(15) 0.00456(14) 0.00086(17)
O1 0.0168(5) 0.0242(6) 0.0187(6) 0.0036(5) 0.0039(5) -0.0026(5)
O2 0.0162(5) 0.0326(7) 0.0167(6) 0.0010(5) 0.0054(5) -0.0034(5)
O3 0.0144(5) 0.0226(7) 0.0283(6) 0.0009(5) 0.0031(5) -0.0023(6)
N1 0.0135(6) 0.0230(8) 0.0150(6) 0.0015(5) 0.0042(5) -0.0006(6)
N2 0.0165(6) 0.0166(7) 0.0148(6) -0.0005(5) 0.0049(5) 0.0007(5)
N3 0.0142(6) 0.0210(7) 0.0162(6) 0.0020(5) 0.0046(5) -0.0002(6)
N4 0.0170(6) 0.0167(7) 0.0176(6) -0.0003(5) 0.0075(5) 0.0003(5)
C1 0.0168(7) 0.0155(8) 0.0180(8) -0.0017(6) 0.0069(6) 0.0014(6)
C2 0.0152(7) 0.0135(8) 0.0181(7) -0.0021(6) 0.0066(6) 0.0014(6)
C3 0.0165(7) 0.0247(9) 0.0182(8) -0.0006(6) 0.0062(6) -0.0005(7)
C4 0.0162(7) 0.0139(8) 0.0179(7) -0.0031(6) 0.0066(6) 0.0008(6)
C5 0.0175(7) 0.0130(8) 0.0212(8) -0.0013(6) 0.0078(6) 0.0005(6)
C6 0.0179(7) 0.0185(9) 0.0200(8) -0.0027(6) 0.0032(6) 0.0014(7)
C7 0.0253(8) 0.0226(9) 0.0177(8) -0.0057(7) 0.0075(7) -0.0023(7)
C8 0.0247(8) 0.0211(9) 0.0243(8) -0.0022(7) 0.0136(7) -0.0031(7)
C9 0.0167(7) 0.0194(8) 0.0209(8) -0.0015(6) 0.0081(6) 0.0008(7)
C10 0.0186(7) 0.0132(8) 0.0176(7) -0.0033(6) 0.0058(6) 0.0015(6)
C11 0.0193(8) 0.0236(9) 0.0226(8) -0.0014(6) 0.0046(7) 0.0001(7)
C12 0.0212(8) 0.0136(8) 0.0170(7) -0.0025(6) 0.0069(6) 0.0014(6)
C13 0.0206(7) 0.0181(8) 0.0172(7) -0.0049(6) 0.0080(6) 0.0006(6)
C14 0.0190(8) 0.0249(9) 0.0243(8) -0.0027(6) 0.0096(7) 0.0006(7)
C15 0.0319(9) 0.0202(9) 0.0263(9) -0.0032(7) 0.0181(7) -0.0024(7)
C16 0.0360(9) 0.0202(9) 0.0169(8) -0.0018(7) 0.0105(7) -0.0019(7)
C17 0.0248(8) 0.0168(8) 0.0186(8) 0.0003(6) 0.0050(7) 0.0008(7)

loop_
_atom_type_symbol
_atom_type_description
_atom_type_scat_dispersion_real
_atom_type_scat_dispersion_imag
_atom_type_scat_source
C C 0.0033 0.0016 'International Tables Vol C Tables 4.2.6.8 and 6.1.1.4'
H H 0.0000 0.0000 'International Tables Vol C Tables 4.2.6.8 and 6.1.1.4'
N N 0.0061 0.0033 'International Tables Vol C Tables 4.2.6.8 and 6.1.1.4'
O O 0.0106 0.0060 'International Tables Vol C Tables 4.2.6.8 and 6.1.1.4'
S S 0.1246 0.1234 'International Tables Vol C Tables 4.2.6.8 and 6.1.1.4'

loop_
_geom_angle_atom_site_label_1
_geom_angle_atom_site_label_2
_geom_angle_atom_site_label_3
_geom_angle_site_symmetry_1
_geom_angle_site_symmetry_3
_geom_angle
_geom_angle_publ_flag
C5 O1 H1O . . 108.2(14) ?
C13 O2 H2O . . 107.0(14) ?
H3O O3 H4O . . 109(2) ?
C1 N1 N2 . . 118.65(13) ?
C1 N1 H1N . . 121.2(12) ?
N2 N1 H1N . . 120.2(12) ?
C2 N2 N1 . . 120.48(12) ?
C1 N3 N4 . . 119.32(13) ?
C1 N3 H3N . . 117.4(12) ?
N4 N3 H3N . . 123.3(12) ?
C10 N4 N3 . . 119.45(13) ?
N1 C1 N3 . . 111.55(13) ?
N1 C1 S1 . . 124.15(12) ?
N3 C1 S1 . . 124.30(12) ?
N2 C2 C4 . . 114.84(13) ?
N2 C2 C3 . . 123.59(14) ?
C4 C2 C3 . . 121.55(14) ?
C2 C3 H3A . . 109.5 ?
C2 C3 H3B . . 109.5 ?
H3A C3 H3B . . 109.5 ?
C2 C3 H3C . . 109.5 ?
H3A C3 H3C . . 109.5 ?
H3B C3 H3C . . 109.5 ?
C9 C4 C5 . . 117.19(14) ?
C9 C4 C2 . . 120.92(13) ?
C5 C4 C2 . . 121.88(14) ?
O1 C5 C6 . . 117.06(14) ?
O1 C5 C4 . . 122.53(14) ?
C6 C5 C4 . . 120.40(15) ?
C7 C6 C5 . . 120.68(15) ?
C7 C6 H6 . . 119.7 ?
C5 C6 H6 . . 119.7 ?
C6 C7 C8 . . 120.00(15) ?
C6 C7 H7 . . 120.0 ?
C8 C7 H7 . . 120.0 ?
C9 C8 C7 . . 119.54(16) ?
C9 C8 H8 . . 120.2 ?
C7 C8 H8 . . 120.2 ?
C8 C9 C4 . . 122.18(14) ?
C8 C9 H9 . . 118.9 ?
C4 C9 H9 . . 118.9 ?
N4 C10 C12 . . 115.31(13) ?
N4 C10 C11 . . 123.03(15) ?
C12 C10 C11 . . 121.65(14) ?
C10 C11 H11A . . 109.5 ?
C10 C11 H11B . . 109.5 ?
H11A C11 H11B . . 109.5 ?
C10 C11 H11C . . 109.5 ?
H11A C11 H11C . . 109.5 ?
H11B C11 H11C . . 109.5 ?
C17 C12 C13 . . 116.86(15) ?
C17 C12 C10 . . 121.22(14) ?
C13 C12 C10 . . 121.91(14) ?
O2 C13 C14 . . 116.31(14) ?
O2 C13 C12 . . 123.28(15) ?
C14 C13 C12 . . 120.40(15) ?
C15 C14 C13 . . 120.93(15) ?
C15 C14 H14 . . 119.5 ?
C13 C14 H14 . . 119.5 ?
C14 C15 C16 . . 119.74(16) ?
C14 C15 H15 . . 120.1 ?
C16 C15 H15 . . 120.1 ?
C17 C16 C15 . . 119.75(15) ?
C17 C16 H16 . . 120.1 ?
C15 C16 H16 . . 120.1 ?
C16 C17 C12 . . 122.27(15) ?
C16 C17 H17 . . 118.9 ?
C12 C17 H17 . . 118.9 ?

loop_
_geom_bond_atom_site_label_1
_geom_bond_atom_site_label_2
_geom_bond_site_symmetry_2
_geom_bond_distance
_geom_bond_publ_flag
S1 C1 . 1.6754(15) ?
O1 C5 . 1.3606(19) ?
O1 H1O . 0.83(2) ?
O2 C13 . 1.3550(19) ?
O2 H2O . 0.82(2) ?
O3 H3O . 0.84(2) ?
O3 H4O . 0.82(2) ?
N1 C1 . 1.355(2) ?
N1 N2 . 1.3649(18) ?
N1 H1N . 0.865(18) ?
N2 C2 . 1.290(2) ?
N3 C1 . 1.356(2) ?
N3 N4 . 1.3650(18) ?
N3 H3N . 0.876(18) ?
N4 C10 . 1.2956(19) ?
C2 C4 . 1.472(2) ?
C2 C3 . 1.503(2) ?
C3 H3A . 0.9800 ?
C3 H3B . 0.9800 ?
C3 H3C . 0.9800 ?
C4 C9 . 1.396(2) ?
C4 C5 . 1.420(2) ?
C5 C6 . 1.387(2) ?
C6 C7 . 1.380(2) ?
C6 H6 . 0.9500 ?
C7 C8 . 1.389(2) ?
C7 H7 . 0.9500 ?
C8 C9 . 1.382(2) ?
C8 H8 . 0.9500 ?
C9 H9 . 0.9500 ?
C10 C12 . 1.470(2) ?
C10 C11 . 1.503(2) ?
C11 H11A . 0.9800 ?
C11 H11B . 0.9800 ?
C11 H11C . 0.9800 ?
C12 C17 . 1.406(2) ?
C12 C13 . 1.416(2) ?
C13 C14 . 1.392(2) ?
C14 C15 . 1.378(2) ?
C14 H14 . 0.9500 ?
C15 C16 . 1.391(2) ?
C15 H15 . 0.9500 ?
C16 C17 . 1.377(2) ?
C16 H16 . 0.9500 ?
C17 H17 . 0.9500 ?

loop_
_geom_hbond_atom_site_label_D
_geom_hbond_atom_site_label_H
_geom_hbond_atom_site_label_A
_geom_hbond_site_symmetry_A
_geom_hbond_distance_DH
_geom_hbond_distance_HA
_geom_hbond_distance_DA
_geom_hbond_angle_DHA
O1 H1O N2 1_555 0.83(2) 1.79(2) 2.5191(17) 147(2)
O1 H1O S1 1_555 0.83(2) 2.86(2) 3.5126(13) 138(2)
O2 H2O N4 1_555 0.82(2) 1.81(2) 2.542(2) 148(2)
O2 H2O S1 1_555 0.82(2) 2.96(2) 3.6220(15) 139(2)
O3 H3O O1 1_555 0.84(2) 1.91(2) 2.7525(18) 174(2)
O3 H4O S1 2_646 0.82(2) 2.76(2) 3.5089(14) 154(2)
N1 H1N O3 4_565 0.87(2) 2.037(18) 2.8169(19) 149.5(19)
N3 H3N O3 4_565 0.88(2) 2.04(2) 2.854(2) 153.8(18)
C11 H11C Cg1 3_666 0.98 2.61 3.4497(17) 144

loop_
_geom_torsion_atom_site_label_1
_geom_torsion_atom_site_label_2
_geom_torsion_atom_site_label_3
_geom_torsion_atom_site_label_4
_geom_torsion_site_symmetry_1
_geom_torsion_site_symmetry_2
_geom_torsion_site_symmetry_3
_geom_torsion_site_symmetry_4
_geom_torsion
_geom_torsion_publ_flag
C1 N1 N2 C2 . . . . 179.58(14) ?
C1 N3 N4 C10 . . . . 175.22(15) ?
N2 N1 C1 N3 . . . . -178.03(13) ?
N2 N1 C1 S1 . . . . 1.7(2) ?
N4 N3 C1 N1 . . . . -178.53(13) ?
N4 N3 C1 S1 . . . . 1.8(2) ?
N1 N2 C2 C4 . . . . -178.58(13) ?
N1 N2 C2 C3 . . . . 0.2(2) ?
N2 C2 C4 C9 . . . . 174.83(15) ?
C3 C2 C4 C9 . . . . -4.0(2) ?
N2 C2 C4 C5 . . . . -4.3(2) ?
C3 C2 C4 C5 . . . . 176.85(15) ?
C9 C4 C5 O1 . . . . -178.43(14) ?
C2 C4 C5 O1 . . . . 0.8(2) ?
C9 C4 C5 C6 . . . . 1.0(2) ?
C2 C4 C5 C6 . . . . -179.76(15) ?
O1 C5 C6 C7 . . . . 178.47(15) ?
C4 C5 C6 C7 . . . . -1.0(2) ?
C5 C6 C7 C8 . . . . 0.3(3) ?
C6 C7 C8 C9 . . . . 0.4(3) ?
C7 C8 C9 C4 . . . . -0.4(3) ?
C5 C4 C9 C8 . . . . -0.4(2) ?
C2 C4 C9 C8 . . . . -179.56(15) ?
N3 N4 C10 C12 . . . . -179.77(13) ?
N3 N4 C10 C11 . . . . -0.5(2) ?
N4 C10 C12 C17 . . . . -176.26(15) ?
C11 C10 C12 C17 . . . . 4.5(2) ?
N4 C10 C12 C13 . . . . 4.6(2) ?
C11 C10 C12 C13 . . . . -174.62(15) ?
C17 C12 C13 O2 . . . . 178.25(15) ?
C10 C12 C13 O2 . . . . -2.6(2) ?
C17 C12 C13 C14 . . . . -2.9(2) ?
C10 C12 C13 C14 . . . . 176.31(15) ?
O2 C13 C14 C15 . . . . -178.53(15) ?
C12 C13 C14 C15 . . . . 2.5(3) ?
C13 C14 C15 C16 . . . . -0.5(3) ?
C14 C15 C16 C17 . . . . -1.0(3) ?
C15 C16 C17 C12 . . . . 0.6(3) ?
C13 C12 C17 C16 . . . . 1.4(2) ?
C10 C12 C17 C16 . . . . -177.81(15) ?

loop_
_cod_related_entry_id
_cod_related_entry_database
_cod_related_entry_code
1 ChemSpider 30656019
